data_1546912
loop_
_publ_author_name
'\/Lukaszuk, Katarzyna Anna'
'Rojo-Gama, Daniel'
'\/Oien-\/Odegaard, Sigurd'
'Lazzarini, Andrea'
'Berlier, Gloria'
'Bordiga, Silvia'
'Lillerud, Karl Petter'
'Olsbye, Unni'
'Beato, Pablo'
'Lundegaard, Lars Fahl'
'Svelle, Stian'

_publ_section_title
;
 Zeolite morphology and catalyst performance: Conversion of methanol to
 hydrocarbons over offretite
;
_journal_name_full 'Catal. Sci. Technol.'
_journal_paper_doi 10.1039/C7CY00996H
_journal_year 2017
_chemical_formula_moiety 'K0.08 O3 Si1.5, C0.42 O0.08, C'
_chemical_formula_sum 'C0.75 K0.08 O3.52 Si1.5'
_chemical_formula_weight 110.73
_chemical_name_common Offretite
_space_group_crystal_system hexagonal
_space_group_IT_number 187
_space_group_name_Hall 'P -6 2'
_space_group_name_H-M_alt 'P -6 m 2'
_symmetry_space_group_name_Hall 'P -6 2'
_symmetry_space_group_name_H-M 'P -6 m 2'
_atom_sites_solution_primary dual
_audit_creation_date 2017-04-28
_audit_creation_method
;
Olex2 1.2
(compiled 2017.03.28 svn.r3405 for OlexSys, GUI svn.r5335)
;
_cell_angle_alpha 90
_cell_angle_beta 90
_cell_angle_gamma 120
_cell_formula_units_Z 12
_cell_length_a 13.265(3)
_cell_length_b 13.265(3)
_cell_length_c 7.545(2)
_cell_measurement_reflns_used 954
_cell_measurement_temperature 273(2)
_cell_measurement_theta_max 26.731
_cell_measurement_theta_min 3.241
_cell_volume 1149.8(5)
_computing_cell_refinement 'APEX3 (Bruker AXS, 2016)'
_computing_data_collection 'APEX3 (Bruker AXS, 2016)'
_computing_data_reduction 'APEX3 (Bruker AXS, 2016)'
_computing_molecular_graphics 'Olex2 (Dolomanov et al., 2009)'
_computing_publication_material 'Olex2 (Dolomanov et al., 2009)'
_computing_structure_refinement 'SHELXL (Sheldrick, 2015b)'
_computing_structure_solution 'SHELXT (Sheldrick, 2015a)'
_diffrn_ambient_temperature 273.15
_diffrn_detector 'CCD area detector'
_diffrn_detector_area_resol_mean 13.6986
_diffrn_detector_type 'Marmosaic 225'
_diffrn_measured_fraction_theta_full 0.817
_diffrn_measured_fraction_theta_max 0.814
_diffrn_measurement_device '\k-geometry diffractometer'
_diffrn_measurement_device_type I911-3
_diffrn_measurement_method '\w and \f scans'
_diffrn_radiation_collimation 'Rh-coated Si focusing mirrors'
_diffrn_radiation_monochromator 'Silicon 111'
_diffrn_radiation_probe x-ray
_diffrn_radiation_type synchrotron
_diffrn_radiation_wavelength 0.750
_diffrn_reflns_av_R_equivalents 0.0951
_diffrn_reflns_av_unetI/netI 0.0722
_diffrn_reflns_Laue_measured_fraction_full 0.817
_diffrn_reflns_Laue_measured_fraction_max 0.814
_diffrn_reflns_limit_h_max 15
_diffrn_reflns_limit_h_min -15
_diffrn_reflns_limit_k_max 15
_diffrn_reflns_limit_k_min -15
_diffrn_reflns_limit_l_max 6
_diffrn_reflns_limit_l_min -7
_diffrn_reflns_number 4260
_diffrn_reflns_point_group_measured_fraction_full 0.831
_diffrn_reflns_point_group_measured_fraction_max 0.829
_diffrn_reflns_theta_full 26.744
_diffrn_reflns_theta_max 26.883
_diffrn_reflns_theta_min 1.871
_diffrn_source synchrotron
_diffrn_source_type 'Wiggler, Station I911-3, MAX II, MAXLAB'
_diffrn_standards_number 0
_exptl_absorpt_coefficient_mu 0.815
_exptl_absorpt_correction_T_max 0.7454
_exptl_absorpt_correction_T_min 0.4936
_exptl_absorpt_correction_type multi-scan
_exptl_absorpt_process_details
'SADABS-2016/2 (Bruker,2016/2) was used for absorption correction. wR2(int) was 0.1109 before and 0.0813 after correction. The Ratio of minimum to maximum transmission is 0.6622. The \l/2 correction factor is Not present.'
_exptl_crystal_colour colourless
_exptl_crystal_density_diffrn 1.919
_exptl_crystal_description prism
_exptl_crystal_F_000 663
_exptl_crystal_size_max 0.01
_exptl_crystal_size_mid 0.005
_exptl_crystal_size_min 0.005
_refine_diff_density_max 0.725
_refine_diff_density_min -0.548
_refine_diff_density_rms 0.125
_refine_ls_abs_structure_details
;
 Flack x determined using 215 quotients [(I+)-(I-)]/[(I+)+(I-)]
 (Parsons, Flack and Wagner, Acta Cryst. B69 (2013) 249-259).
;
_refine_ls_abs_structure_Flack 0.08(18)
_refine_ls_extinction_method none
_refine_ls_goodness_of_fit_ref 1.144
_refine_ls_hydrogen_treatment undef
_refine_ls_matrix_type full
_refine_ls_number_parameters 77
_refine_ls_number_reflns 694
_refine_ls_number_restraints 18
_refine_ls_restrained_S_all 1.145
_refine_ls_R_factor_all 0.0801
_refine_ls_R_factor_gt 0.0569
_refine_ls_shift/su_max 0.000
_refine_ls_shift/su_mean 0.000
_refine_ls_structure_factor_coef Fsqd
_refine_ls_weighting_details 'w=1/[\s^2^(Fo^2^)+(0.0907P)^2^+0.9721P] where P=(Fo^2^+2Fc^2^)/3'
_refine_ls_weighting_scheme calc
_refine_ls_wR_factor_gt 0.1470
_refine_ls_wR_factor_ref 0.1626
_reflns_Friedel_coverage 0.895
_reflns_Friedel_fraction_full 0.848
_reflns_Friedel_fraction_max 0.846
_reflns_number_gt 553
_reflns_number_total 694
_reflns_threshold_expression 'I > 2\s(I)'
_cod_data_source_file c7cy00996h4.cif
_cod_data_source_block OFF-O-1
_cod_original_cell_volume 1149.7(6)
_cod_original_formula_sum 'C0.75 K0.08 O3.52 Si1.50'
_cod_database_code 1546912
_shelx_shelxl_version_number 2014/7
_shelx_space_group_comment
;
The symmetry employed for this shelxl refinement is uniquely defined
by the following loop, which should always be used as a source of
symmetry information in preference to the above space-group names.
They are only intended as comments.
;
_olex2_refinement_description
;
1. Twinned data refinement
 Scales: 0.7(4)
 0.3(4)
2. Uiso/Uaniso restraints and constraints
Uanis(C1) \\sim Ueq, Uanis(C00C) \\sim Ueq, Uanis(C0AA) \\sim Ueq: with sigma
of 0.1 and sigma for terminal atoms of 0.05
;
_olex2_submission_special_instructions 'No special instructions were received'

loop_
_space_group_symop_operation_xyz
'x, y, z'
'-y, x-y, z'
'-x+y, -x, z'
'x, y, -z'
'-y, x-y, -z'
'-x+y, -x, -z'
'-y, -x, z'
'-x+y, y, z'
'x, x-y, z'
'-y, -x, -z'
'-x+y, y, -z'
'x, x-y, -z'

loop_
_atom_site_label
_atom_site_type_symbol
_atom_site_fract_x
_atom_site_fract_y
_atom_site_fract_z
_atom_site_U_iso_or_equiv
_atom_site_adp_type
_atom_site_occupancy
_atom_site_site_symmetry_order
_atom_site_calc_flag
_atom_site_refinement_flags_posn
_atom_site_refinement_flags_adp
_atom_site_refinement_flags_occupancy
K001 K 0.6667 0.3333 0.0000 0.024(2) Uani 1 12 d S T P
Si02 Si 0.5735(3) 0.6652(4) 0.0000 0.0180(13) Uani 1 2 d S T P
Si03 Si 0.6665(3) 0.5670(2) 0.2903(5) 0.0184(9) Uani 1 1 d . . .
O004 O 0.5847(13) 0.7923(6) 0.0000 0.031(6) Uani 1 4 d S T P
O005 O 0.4371(7) 0.5629(7) 0.0000 0.025(5) Uani 1 4 d S T P
O006 O 0.6627(10) 0.5937(9) 0.5000 0.023(3) Uani 1 2 d S T P
O007 O 0.6397(5) 0.6571(6) 0.1766(13) 0.029(2) Uani 1 1 d . . .
O008 O 0.5682(5) 0.4318(5) 0.244(2) 0.028(4) Uani 1 2 d S T P
O009 O 0.7939(5) 0.5878(10) 0.229(2) 0.030(4) Uani 1 2 d S T P
O00A O 0.3333 0.6667 0.5000 0.087(17) Uani 1 12 d S T P
C00B C 0.907(3) 0.814(6) 0.0000 0.15(3) Uani 1 4 d S T P
C00C C 0.404(2) 0.596(2) 0.5000 0.12(2) Uani 1 4 d S TU P
C0AA C 0.3333 0.6667 0.296(14) 0.18(4) Uani 1 6 d S TU P
C2 C 0.784(3) 0.8921(14) 0.274(5) 0.105(12) Uani 1 2 d S T P
C1 C 0.684(8) 0.842(4) 0.5000 0.21(3) Uani 1 4 d S TU P

loop_
_atom_site_aniso_label
_atom_site_aniso_U_11
_atom_site_aniso_U_22
_atom_site_aniso_U_33
_atom_site_aniso_U_23
_atom_site_aniso_U_13
_atom_site_aniso_U_12
K001 0.025(2) 0.025(2) 0.022(8) 0.000 0.000 0.0126(11)
Si02 0.0155(19) 0.0155(17) 0.023(4) 0.000 0.000 0.0077(17)
Si03 0.0158(12) 0.0216(15) 0.018(3) 0.0011(12) -0.0014(13) 0.0098(13)
O004 0.029(8) 0.025(6) 0.040(19) 0.000 0.000 0.014(4)
O005 0.019(6) 0.019(6) 0.032(18) 0.000 0.000 0.006(6)
O006 0.029(5) 0.033(6) 0.011(10) 0.000 0.000 0.019(5)
O007 0.028(4) 0.026(3) 0.037(8) 0.003(4) -0.006(3) 0.017(3)
O008 0.020(4) 0.020(4) 0.043(12) -0.006(3) 0.006(3) 0.008(5)
O009 0.026(4) 0.041(7) 0.030(13) -0.001(6) 0.000(3) 0.020(3)
O00A 0.10(2) 0.10(2) 0.06(6) 0.000 0.000 0.049(11)
C00B 0.11(3) 0.27(8) 0.11(8) 0.000 0.000 0.14(4)
C00C 0.18(3) 0.18(3) 0.06(6) 0.000 0.000 0.14(3)
C0AA 0.21(4) 0.21(4) 0.13(7) 0.000 0.000 0.11(2)
C2 0.17(3) 0.081(12) 0.09(4) -0.007(13) -0.01(3) 0.086(16)
C1 0.32(6) 0.095(16) 0.28(7) 0.000 0.000 0.16(3)

loop_
_atom_type_symbol
_atom_type_description
_atom_type_scat_dispersion_real
_atom_type_scat_dispersion_imag
_atom_type_scat_source
C C 0.0033 0.0016 'International Tables Vol C Tables 4.2.6.8 and 6.1.1.4'
K K 0.2270 0.2950 'International Tables Vol C Tables 4.2.6.8 and 6.1.1.4'
O O 0.0130 0.0070 'International Tables Vol C Tables 4.2.6.8 and 6.1.1.4'
Si Si 0.0900 0.0790 'International Tables Vol C Tables 4.2.6.8 and 6.1.1.4'

loop_
_geom_angle_atom_site_label_1
_geom_angle_atom_site_label_2
_geom_angle_atom_site_label_3
_geom_angle
_geom_angle_site_symmetry_1
_geom_angle_site_symmetry_3
O008 K001 O008 134.33(19) 5_655 3_665
O008 K001 O008 84.5(4) 6_665 4
O008 K001 O008 134.33(19) 6_665 .
O008 K001 O008 84.5(4) 5_655 6_665
O008 K001 O008 134.33(19) 5_655 .
O008 K001 O008 78.2(6) 3_665 6_665
O008 K001 O008 134.33(19) 3_665 4
O008 K001 O008 78.2(6) 5_655 2_655
O008 K001 O008 134.33(19) 2_655 4
O008 K001 O008 84.5(4) 3_665 2_655
O008 K001 O008 84.5(4) 3_665 .
O008 K001 O008 134.33(19) 6_665 2_655
O008 K001 O008 84.5(4) 2_655 .
O008 K001 O008 84.5(4) 5_655 4
O008 K001 O008 78.2(6) 4 .
O008 K001 O009 110.4(4) 2_655 .
O008 K001 O009 171.5(4) 6_665 2_655
O008 K001 O009 171.5(4) 5_655 .
O008 K001 O009 49.10(13) . .
O008 K001 O009 171.5(4) 4 3_665
O008 K001 O009 171.5(4) 3_665 5_655
O008 K001 O009 89.2(3) 6_665 .
O008 K001 O009 89.2(3) 2_655 5_655
O008 K001 O009 89.2(3) 4 2_655
O008 K001 O009 89.2(3) . 5_655
O008 K001 O009 110.4(4) . 3_665
O008 K001 O009 89.2(3) 3_665 4
O008 K001 O009 49.10(13) 3_665 .
O008 K001 O009 171.5(4) 2_655 4
O008 K001 O009 89.2(3) 5_655 2_655
O008 K001 O009 89.2(3) 4 .
O008 K001 O009 49.10(13) 5_655 6_665
O008 K001 O009 49.10(13) 5_655 5_655
O008 K001 O009 89.2(3) 3_665 6_665
O008 K001 O009 110.4(4) 6_665 5_655
O008 K001 O009 49.10(13) 6_665 6_665
O008 K001 O009 49.10(13) 4 5_655
O008 K001 O009 89.2(3) 2_655 6_665
O008 K001 O009 110.4(4) 5_655 4
O008 K001 O009 110.4(4) 4 6_665
O008 K001 O009 49.10(13) 6_665 4
O008 K001 O009 171.5(4) . 6_665
O008 K001 O009 49.10(13) 4 4
O008 K001 O009 89.2(3) 5_655 3_665
O008 K001 O009 110.4(4) 3_665 2_655
O008 K001 O009 49.10(13) 3_665 3_665
O008 K001 O009 49.10(13) 2_655 2_655
O008 K001 O009 89.2(3) 6_665 3_665
O008 K001 O009 49.10(13) . 2_655
O008 K001 O009 49.10(13) 2_655 3_665
O008 K001 O009 89.2(3) . 4
O009 K001 O009 96.4(3) 6_665 4
O009 K001 O009 96.4(3) 6_665 5_655
O009 K001 O009 96.4(3) . 2_655
O009 K001 O009 128.99(15) 3_665 4
O009 K001 O009 128.99(15) 6_665 2_655
O009 K001 O009 61.1(5) . 4
O009 K001 O009 96.4(3) 3_665 .
O009 K001 O009 96.4(3) 5_655 4
O009 K001 O009 128.99(15) 3_665 5_655
O009 K001 O009 128.99(15) . 5_655
O009 K001 O009 96.4(3) 3_665 2_655
O009 K001 O009 61.1(5) 6_665 3_665
O009 K001 O009 61.1(5) 5_655 2_655
O009 K001 O009 128.99(15) 6_665 .
O009 K001 O009 128.99(15) 4 2_655
O004 Si02 O005 110.7(8) . .
O004 Si02 O007 107.3(4) . .
O004 Si02 O007 107.3(4) . 4
O007 Si02 O005 110.8(4) 4 .
O007 Si02 O005 110.8(4) . .
O007 Si02 O007 109.8(6) . 4
O006 Si03 K001 138.7(3) . .
O006 Si03 O007 107.9(5) . .
O006 Si03 O008 110.6(7) . .
O006 Si03 O009 112.3(7) . .
O007 Si03 K001 112.3(4) . .
O008 Si03 K001 46.3(4) . .
O008 Si03 O007 109.8(5) . .
O009 Si03 K001 63.4(5) . .
O009 Si03 O007 108.0(6) . .
O009 Si03 O008 108.2(6) . .
Si02 O004 Si02 170.9(11) . 9_565
Si02 O005 Si02 152.2(11) 7_665 .
Si03 O006 Si03 152.9(7) 4_556 .
Si02 O007 Si03 142.5(5) . .
Si03 O008 K001 109.6(4) 7_665 .
Si03 O008 K001 109.6(4) . .
Si03 O008 Si03 140.8(8) . 7_665
Si03 O009 K001 91.0(4) . .
Si03 O009 K001 91.0(4) 8_655 .
Si03 O009 Si03 142.8(11) . 8_655
C00C O00A C00C 120.000(6) 2_665 .
C00C O00A C00C 120.000(4) 3_565 2_665
C00C O00A C00C 120.000(2) 3_565 .
C0AA O00A C00C 90.00(4) 4_556 3_565
C0AA O00A C00C 90.00(2) 4_556 2_665
C0AA O00A C00C 90.000(7) . .
C0AA O00A C00C 90.00(3) . 3_565
C0AA O00A C00C 90.002(11) 4_556 .
C0AA O00A C00C 90.00(2) . 2_665
C0AA O00A C0AA 180.0 4_556 .

loop_
_geom_bond_atom_site_label_1
_geom_bond_atom_site_label_2
_geom_bond_distance
_geom_bond_site_symmetry_2
K001 O008 2.915(13) 5_655
K001 O008 2.915(13) 4
K001 O008 2.915(13) 2_655
K001 O008 2.915(13) 3_665
K001 O008 2.915(13) 6_665
K001 O008 2.915(13) .
K001 O009 3.395(13) 6_665
K001 O009 3.395(13) 2_655
K001 O009 3.395(13) 4
K001 O009 3.395(13) .
K001 O009 3.395(13) 5_655
K001 O009 3.395(13) 3_665
Si02 O004 1.618(5) .
Si02 O005 1.631(6) .
Si02 O007 1.628(8) .
Si02 O007 1.628(8) 4
Si03 O006 1.627(4) .
Si03 O007 1.648(8) .
Si03 O008 1.644(5) .
Si03 O009 1.638(6) .
O004 Si02 1.618(5) 9_565
O005 Si02 1.631(6) 7_665
O006 Si03 1.627(4) 4_556
O008 Si03 1.644(5) 7_665
O009 Si03 1.638(6) 8_655
O00A C00C 1.63(5) 2_665
O00A C00C 1.63(5) 3_565
O00A C00C 1.63(5) .
O00A C0AA 1.54(11) 4_556
O00A C0AA 1.54(11) .

loop_
_twin_individual_id
_twin_individual_mass_fraction_refined
1 0.7(4)
2 0.3(4)
